data_2214803
loop_
_publ_author_name
'Gerasimenko, A. V.'
'Didenko, N. A.'
'Kavun, V. Ya.'

_publ_section_title
;
 Dipotassium hexafluoridozirconate(IV) hydrogen fluoride,
 K~2~ZrF~6~&#x00B7;HF
;
_journal_coeditor_code MG2031
_journal_issue 8
_journal_name_full 'Acta Crystallographica Section E'
_journal_page_first i171
_journal_page_last i171
_journal_paper_doi 10.1107/S160053680703615X
_journal_volume 63
_journal_year 2007
_chemical_formula_iupac 'K2 Zr F6, HF'
_chemical_formula_sum 'F14 H2 K4 Zr2'
_chemical_formula_weight 606.86
_chemical_name_systematic
;
Dipotassium hexafluoridozirconate(IV) hydrogen fluoride
;
_space_group_IT_number 61
_symmetry_cell_setting orthorhombic
_symmetry_space_group_name_Hall '-P 2ac 2ab'
_symmetry_space_group_name_H-M 'P b c a'
_atom_sites_solution_hydrogens difmap
_atom_sites_solution_primary direct
_atom_sites_solution_secondary difmap
_audit_creation_method SHELXL-97
_cell_angle_alpha 90.00
_cell_angle_beta 90.00
_cell_angle_gamma 90.00
_cell_formula_units_Z 4
_cell_length_a 13.3641(5)
_cell_length_b 11.4457(4)
_cell_length_c 8.5211(3)
_cell_measurement_reflns_used 1939
_cell_measurement_temperature 203(2)
_cell_measurement_theta_max 44.977
_cell_measurement_theta_min 3.560
_cell_volume 1303.40(8)
_computing_cell_refinement 'SAINT (Bruker, 2003)'
_computing_data_collection 'SMART (Bruker, 1998a)'
_computing_data_reduction SAINT
_computing_molecular_graphics SHELXTL
_computing_publication_material SHELXTL
_computing_structure_refinement SHELXTL
_computing_structure_solution 'SHELXTL (Bruker, 1998b)'
_diffrn_ambient_temperature 203(2)
_diffrn_detector_area_resol_mean 8.33
_diffrn_measured_fraction_theta_full 0.980
_diffrn_measured_fraction_theta_max 0.980
_diffrn_measurement_device_type 'Bruker SMART 1000 CCD area-detector'
_diffrn_measurement_method \w
_diffrn_radiation_monochromator graphite
_diffrn_radiation_source 'fine-focus sealed tube'
_diffrn_radiation_type MoK\a
_diffrn_radiation_wavelength 0.71073
_diffrn_reflns_av_R_equivalents 0.0295
_diffrn_reflns_av_sigmaI/netI 0.0224
_diffrn_reflns_limit_h_max 23
_diffrn_reflns_limit_h_min -26
_diffrn_reflns_limit_k_max 22
_diffrn_reflns_limit_k_min -20
_diffrn_reflns_limit_l_max 16
_diffrn_reflns_limit_l_min -16
_diffrn_reflns_number 23595
_diffrn_reflns_theta_full 45.02
_diffrn_reflns_theta_max 45.02
_diffrn_reflns_theta_min 3.05
_diffrn_standards_number 0
_exptl_absorpt_coefficient_mu 3.027
_exptl_absorpt_correction_T_max 0.53492
_exptl_absorpt_correction_T_min 0.44276
_exptl_absorpt_correction_type gaussian
_exptl_absorpt_process_details '(SADABS in XPREP; Bruker, 2003)'
_exptl_crystal_colour colourless
_exptl_crystal_density_diffrn 3.093
_exptl_crystal_density_method 'not measured'
_exptl_crystal_description prism
_exptl_crystal_F_000 1136
_exptl_crystal_size_max 0.44
_exptl_crystal_size_mid 0.37
_exptl_crystal_size_min 0.27
_refine_diff_density_max 1.584
_refine_diff_density_min -1.297
_refine_ls_extinction_coef 0.0049(2)
_refine_ls_extinction_expression Fc^*^=kFc[1+0.001xFc^2^\l^3^/sin(2\q)]^-1/4^
_refine_ls_extinction_method SHELXTL
_refine_ls_goodness_of_fit_ref 1.210
_refine_ls_hydrogen_treatment refxyz
_refine_ls_matrix_type full
_refine_ls_number_parameters 95
_refine_ls_number_reflns 5275
_refine_ls_number_restraints 0
_refine_ls_restrained_S_all 1.210
_refine_ls_R_factor_all 0.0342
_refine_ls_R_factor_gt 0.0304
_refine_ls_shift/su_max 0.003
_refine_ls_shift/su_mean 0.000
_refine_ls_structure_factor_coef Fsqd
_refine_ls_weighting_details 'calc w=1/[\s^2^(Fo^2^)+(0.0278P)^2^+0.8258P] where P=(Fo^2^+2Fc^2^)/3'
_refine_ls_weighting_scheme calc
_refine_ls_wR_factor_gt 0.0699
_refine_ls_wR_factor_ref 0.0712
_reflns_number_gt 4834
_reflns_number_total 5275
_reflns_threshold_expression I>2\s(I)
_cod_data_source_file mg2031.cif
_cod_data_source_block I
_cod_original_formula_sum 'F7 H1 K2 Zr1'
_cod_database_code 2214803
_cod_database_fobs_code 2214803

loop_
_symmetry_equiv_pos_as_xyz
'x, y, z'
'-x+1/2, -y, z+1/2'
'-x, y+1/2, -z+1/2'
'x+1/2, -y+1/2, -z'
'-x, -y, -z'
'x-1/2, y, -z-1/2'
'x, -y-1/2, z-1/2'
'-x-1/2, y-1/2, z'

loop_
_atom_site_type_symbol
_atom_site_label
_atom_site_fract_x
_atom_site_fract_y
_atom_site_fract_z
_atom_site_U_iso_or_equiv
_atom_site_adp_type
_atom_site_calc_flag
_atom_site_occupancy
Zr Zr 0.118901(5) 0.040452(6) 0.094477(8) 0.008460(10) Uani d 1
K K1 0.170769(16) 0.740441(15) 0.84850(2) 0.01749(3) Uani d 1
K K2 0.106835(15) 0.06846(2) 0.61088(3) 0.01853(3) Uani d 1
F F1 0.08118(5) -0.02918(5) 0.30531(7) 0.01728(10) Uani d 1
F F2 0.20020(4) -0.10800(5) 0.07447(7) 0.01528(9) Uani d 1
F F3 0.04308(4) -0.06348(6) -0.08217(8) 0.02043(11) Uani d 1
F F4 0.25374(5) 0.09337(6) 0.16899(10) 0.02846(15) Uani d 1
F F5 0.15406(7) 0.12846(7) -0.09782(8) 0.02574(14) Uani d 1
F F6 0.08494(5) 0.19919(5) 0.20043(8) 0.02147(12) Uani d 1
F F7 -0.03330(6) 0.18673(8) 0.40966(9) 0.02981(17) Uani d 1
H H1 0.0108(18) 0.198(2) 0.335(3) 0.045 Uiso d 1

loop_
_atom_site_aniso_label
_atom_site_aniso_U_11
_atom_site_aniso_U_22
_atom_site_aniso_U_33
_atom_site_aniso_U_12
_atom_site_aniso_U_13
_atom_site_aniso_U_23
Zr 0.00841(2) 0.00835(2) 0.00861(3) -0.00061(2) -0.00108(2) 0.00001(2)
K1 0.02166(7) 0.01343(5) 0.01738(7) -0.00241(5) 0.00038(5) -0.00296(5)
K2 0.01207(6) 0.02388(7) 0.01963(7) 0.00100(5) -0.00039(5) -0.00405(6)
F1 0.0187(2) 0.0189(2) 0.0143(2) 0.00307(17) 0.00298(17) 0.00444(16)
F2 0.01427(19) 0.01355(17) 0.0180(2) 0.00254(15) -0.00253(16) -0.00328(15)
F3 0.01218(19) 0.0261(2) 0.0230(2) 0.00429(18) -0.00479(17) -0.01411(19)
F4 0.0159(2) 0.0211(2) 0.0483(4) -0.00098(19) -0.0129(3) -0.0108(3)
F5 0.0333(3) 0.0260(3) 0.0179(3) -0.0053(3) 0.0052(2) 0.0075(2)
F6 0.0268(3) 0.01294(18) 0.0247(3) -0.00303(18) 0.0042(2) -0.00626(18)
F7 0.0254(3) 0.0383(4) 0.0258(3) 0.0039(3) 0.0074(2) -0.0036(3)

loop_
_atom_type_symbol
_atom_type_description
_atom_type_scat_dispersion_real
_atom_type_scat_dispersion_imag
_atom_type_scat_source
H H 0.0000 0.0000 'International Tables Vol C Tables 4.2.6.8 and 6.1.1.4'
F F 0.0171 0.0103 'International Tables Vol C Tables 4.2.6.8 and 6.1.1.4'
K K 0.2009 0.2494 'International Tables Vol C Tables 4.2.6.8 and 6.1.1.4'
Zr Zr -2.9673 0.5597 'International Tables Vol C Tables 4.2.6.8 and 6.1.1.4'

loop_
_geom_angle_atom_site_label_1
_geom_angle_atom_site_label_2
_geom_angle_atom_site_label_3
_geom_angle_site_symmetry_1
_geom_angle_site_symmetry_3
_geom_angle
F5 Zr F4 . . 83.98(4)
F5 Zr F2 . . 103.30(3)
F4 Zr F2 . . 78.33(3)
F5 Zr F1 . . 172.54(3)
F4 Zr F1 . . 93.53(3)
F2 Zr F1 . . 83.00(2)
F5 Zr F6 . . 88.09(3)
F4 Zr F6 . . 78.15(3)
F2 Zr F6 . . 152.55(3)
F1 Zr F6 . . 84.52(3)
F5 Zr F3 . . 79.37(3)
F4 Zr F3 . . 143.64(3)
F2 Zr F3 . . 74.45(2)
F1 Zr F3 . . 106.43(3)
F6 Zr F3 . . 132.73(3)
F5 Zr F3 . 5 97.71(3)
F4 Zr F3 . 5 150.48(3)
F2 Zr F3 . 5 129.02(2)
F1 Zr F3 . 5 81.00(3)
F6 Zr F3 . 5 72.48(3)
F3 Zr F3 . 5 64.52(3)
F5 Zr K2 . 2_554 88.23(3)
F4 Zr K2 . 2_554 40.11(2)
F2 Zr K2 . 2_554 39.196(16)
F1 Zr K2 . 2_554 94.399(18)
F6 Zr K2 . 2_554 118.17(2)
F3 Zr K2 . 2_554 106.885(17)
F3 Zr K2 5 2_554 168.149(19)
F5 Zr K1 . 7_565 145.96(2)
F4 Zr K1 . 7_565 85.09(2)
F2 Zr K1 . 7_565 42.802(17)
F1 Zr K1 . 7_565 40.202(17)
F6 Zr K1 . 7_565 120.88(2)
F3 Zr K1 . 7_565 90.912(19)
F3 Zr K1 5 7_565 107.430(19)
K2 Zr K1 2_554 7_565 63.310(5)
F5 Zr K1 . 1_544 87.86(2)
F4 Zr K1 . 1_544 105.32(2)
F2 Zr K1 . 1_544 32.804(16)
F1 Zr K1 . 1_544 99.579(17)
F6 Zr K1 . 1_544 174.36(2)
F3 Zr K1 . 1_544 42.430(17)
F3 Zr K1 5 1_544 104.196(17)
K2 Zr K1 2_554 1_544 65.620(5)
K1 Zr K1 7_565 1_544 64.248(3)
F5 Zr K2 . 5_556 146.34(3)
F4 Zr K2 . 5_556 123.85(3)
F2 Zr K2 . 5_556 100.980(17)
F1 Zr K2 . 5_556 32.783(18)
F6 Zr K2 . 5_556 80.783(19)
F3 Zr K2 . 5_556 85.118(18)
F3 Zr K2 5 5_556 48.660(19)
K2 Zr K2 2_554 5_556 125.009(5)
K1 Zr K2 7_565 5_556 63.039(5)
K1 Zr K2 1_544 5_556 100.533(5)
F5 Zr K2 . 1_554 31.28(2)
F4 Zr K2 . 1_554 109.10(3)
F2 Zr K2 . 1_554 90.120(17)
F1 Zr K2 . 1_554 154.536(18)
F6 Zr K2 . 1_554 110.88(2)
F3 Zr K2 . 1_554 48.175(19)
F3 Zr K2 5 1_554 84.499(17)
K2 Zr K2 2_554 1_554 95.611(5)
K1 Zr K2 7_565 1_554 128.158(5)
K1 Zr K2 1_544 1_554 63.915(5)
K2 Zr K2 5_556 1_554 127.033(4)
F2 K1 F4 1_566 2_565 83.77(2)
F2 K1 F5 1_566 8_666 93.40(2)
F4 K1 F5 2_565 8_666 96.23(2)
F2 K1 F1 1_566 7_566 138.84(2)
F4 K1 F1 2_565 7_566 136.82(2)
F5 K1 F1 8_666 7_566 89.00(2)
F2 K1 F2 1_566 7_566 161.06(2)
F4 K1 F2 2_565 7_566 81.60(2)
F5 K1 F2 8_666 7_566 76.358(19)
F1 K1 F2 7_566 7_566 58.032(17)
F2 K1 F7 1_566 3_556 72.91(2)
F4 K1 F7 2_565 3_556 145.75(3)
F5 K1 F7 8_666 3_556 109.61(2)
F1 K1 F7 7_566 3_556 67.66(2)
F2 K1 F7 7_566 3_556 125.37(2)
F2 K1 F3 1_566 1_566 54.737(17)
F4 K1 F3 2_565 1_566 77.52(2)
F5 K1 F3 8_666 1_566 147.81(2)
F1 K1 F3 7_566 1_566 117.33(2)
F2 K1 F3 7_566 1_566 132.321(18)
F7 K1 F3 3_556 1_566 68.60(2)
F2 K1 F7 1_566 5_566 116.68(2)
F4 K1 F7 2_565 5_566 66.87(2)
F5 K1 F7 8_666 5_566 142.08(2)
F1 K1 F7 7_566 5_566 82.98(2)
F2 K1 F7 7_566 5_566 67.95(2)
F7 K1 F7 3_556 5_566 101.41(3)
F3 K1 F7 1_566 5_566 64.47(2)
F2 K1 F4 1_566 8_666 71.922(18)
F4 K1 F4 2_565 8_666 135.74(3)
F5 K1 F4 8_666 8_666 50.694(19)
F1 K1 F4 7_566 8_666 78.296(19)
F2 K1 F4 7_566 8_666 111.259(18)
F7 K1 F4 3_556 8_666 59.63(2)
F3 K1 F4 1_566 8_666 113.649(19)
F7 K1 F4 5_566 8_666 157.36(2)
F2 K1 Zr 1_566 7_566 166.072(14)
F4 K1 Zr 2_565 7_566 109.69(2)
F5 K1 Zr 8_666 7_566 81.870(17)
F1 K1 Zr 7_566 7_566 28.747(13)
F2 K1 Zr 7_566 7_566 29.286(11)
F7 K1 Zr 3_556 7_566 96.241(19)
F3 K1 Zr 1_566 7_566 130.140(14)
F7 K1 Zr 5_566 7_566 73.412(18)
F4 K1 Zr 8_666 7_566 95.194(13)
F2 K1 Zr 1_566 1_566 24.729(12)
F4 K1 Zr 2_565 1_566 75.902(18)
F5 K1 Zr 8_666 1_566 117.271(17)
F1 K1 Zr 7_566 1_566 137.870(15)
F2 K1 Zr 7_566 1_566 154.647(13)
F7 K1 Zr 3_556 1_566 72.45(2)
F3 K1 Zr 1_566 1_566 30.543(12)
F7 K1 Zr 5_566 1_566 92.234(18)
F4 K1 Zr 8_666 1_566 93.154(13)
Zr K1 Zr 7_566 1_566 159.923(6)
F2 K1 K2 1_566 8_665 124.870(15)
F4 K1 K2 2_565 8_665 77.459(17)
F5 K1 K2 8_666 8_665 39.595(15)
F1 K1 K2 7_566 8_665 79.959(14)
F2 K1 K2 7_566 8_665 39.604(12)
F7 K1 K2 3_556 8_665 136.58(2)
F3 K1 K2 1_566 8_665 154.800(16)
F7 K1 K2 5_566 8_665 102.494(16)
F4 K1 K2 8_666 8_665 86.747(13)
Zr K1 K2 7_566 8_665 57.592(4)
Zr K1 K2 1_566 8_665 141.310(6)
F2 K2 F1 2 5_556 171.13(2)
F2 K2 F5 2 1_556 80.38(2)
F1 K2 F5 5_556 1_556 90.99(2)
F2 K2 F4 2 2 57.253(19)
F1 K2 F4 5_556 2 119.55(2)
F5 K2 F4 1_556 2 80.80(3)
F2 K2 F6 2 7_566 88.34(2)
F1 K2 F6 5_556 7_566 89.34(2)
F5 K2 F6 1_556 7_566 61.36(2)
F4 K2 F6 2 7_566 133.22(2)
F2 K2 F1 2 . 94.437(19)
F1 K2 F1 5_556 . 93.756(18)
F5 K2 F1 1_556 . 169.73(2)
F4 K2 F1 2 . 88.93(2)
F6 K2 F1 7_566 . 127.72(2)
F2 K2 F7 2 . 119.06(2)
F1 K2 F7 5_556 . 67.88(2)
F5 K2 F7 1_556 . 126.22(3)
F4 K2 F7 2 . 152.86(3)
F6 K2 F7 7_566 . 69.22(2)
F1 K2 F7 . . 64.05(2)
F2 K2 F7 2 5_556 117.85(2)
F1 K2 F7 5_556 5_556 63.44(2)
F5 K2 F7 1_556 5_556 111.96(2)
F4 K2 F7 2 5_556 64.96(2)
F6 K2 F7 7_566 5_556 152.45(2)
F1 K2 F7 . 5_556 62.582(19)
F7 K2 F7 . 5_556 101.78(2)
F2 K2 F3 2 1_556 116.502(18)
F1 K2 F3 5_556 1_556 55.698(17)
F5 K2 F3 1_556 1_556 53.77(2)
F4 K2 F3 2 1_556 72.63(2)
F6 K2 F3 7_566 1_556 101.703(19)
F1 K2 F3 . 1_556 122.639(18)
F7 K2 F3 . 1_556 123.12(2)
F7 K2 F3 5_556 1_556 60.360(19)
F2 K2 K2 2 5_556 138.945(17)
F1 K2 K2 5_556 5_556 49.139(14)
F5 K2 K2 1_556 5_556 139.29(2)
F4 K2 K2 2 5_556 109.46(2)
F6 K2 K2 7_566 5_556 117.109(18)
F1 K2 K2 . 5_556 44.617(13)
F7 K2 K2 . 5_556 53.362(19)
F7 K2 K2 5_556 5_556 48.418(16)
F3 K2 K2 1_556 5_556 90.694(14)
F2 K2 Zr 2 2 29.024(12)
F1 K2 Zr 5_556 2 148.434(15)
F5 K2 Zr 1_556 2 83.797(19)
F4 K2 Zr 2 2 28.880(14)
F6 K2 Zr 7_566 2 114.644(16)
F1 K2 Zr . 2 87.405(13)
F7 K2 Zr . 2 138.215(17)
F7 K2 Zr 5_556 2 89.697(17)
F3 K2 Zr 1_556 2 97.590(12)
K2 K2 Zr 5_556 2 124.431(9)
F2 K2 K1 2 8_655 42.828(13)
F1 K2 K1 5_556 8_655 129.466(15)
F5 K2 K1 1_556 8_655 40.607(18)
F4 K2 K1 2 8_655 74.689(18)
F6 K2 K1 7_566 8_655 58.790(16)
F1 K2 K1 . 8_655 136.521(14)
F7 K2 K1 . 8_655 122.70(2)
F7 K2 K1 5_556 8_655 135.492(17)
F3 K2 K1 1_556 8_655 90.930(13)
K2 K2 K1 5_556 8_655 175.841(10)
Zr K2 K1 2 8_655 59.097(4)
Zr F1 K2 . 5_556 122.73(3)
Zr F1 K1 . 7_565 111.05(2)
K2 F1 K1 5_556 7_565 103.28(2)
Zr F1 K2 . . 128.62(3)
K2 F1 K2 5_556 . 86.244(18)
K1 F1 K2 7_565 . 99.88(2)
Zr F2 K1 . 1_544 122.47(3)
Zr F2 K2 . 2_554 111.78(2)
K1 F2 K2 1_544 2_554 110.29(2)
Zr F2 K1 . 7_565 107.91(2)
K1 F2 K1 1_544 7_565 103.432(19)
K2 F2 K1 2_554 7_565 97.567(19)
Zr F3 Zr . 5 115.48(3)
Zr F3 K1 . 1_544 107.03(2)
Zr F3 K1 5 1_544 132.19(3)
Zr F3 K2 . 1_554 100.81(2)
Zr F3 K2 5 1_554 99.85(2)
K1 F3 K2 1_544 1_554 92.473(18)
Zr F4 K1 . 2_564 138.12(3)
Zr F4 K2 . 2_554 111.01(3)
K1 F4 K2 2_564 2_554 109.88(2)
Zr F4 K1 . 8_654 99.42(3)
K1 F4 K1 2_564 8_654 89.73(2)
K2 F4 K1 2_554 8_654 89.27(2)
Zr F5 K2 . 1_554 125.91(4)
Zr F5 K1 . 8_654 125.86(4)
K2 F5 K1 1_554 8_654 99.80(2)
Zr F6 K2 . 7_565 133.89(3)
K1 F7 K2 3_546 . 95.21(2)
K1 F7 K1 3_546 5_566 94.38(3)
K2 F7 K1 . 5_566 166.20(3)
K1 F7 K2 3_546 5_556 92.30(2)
K2 F7 K2 . 5_556 78.22(2)
K1 F7 K2 5_566 5_556 91.52(2)

loop_
_geom_bond_atom_site_label_1
_geom_bond_atom_site_label_2
_geom_bond_site_symmetry_2
_geom_bond_distance
_geom_bond_publ_flag
Zr F5 . 1.9799(7) y
Zr F4 . 2.0043(7) y
Zr F2 . 2.0241(5) y
Zr F1 . 2.0290(6) y
Zr F6 . 2.0790(6) y
Zr F3 . 2.1696(6) y
Zr F3 5 2.1833(6) y
Zr K2 2_554 3.8740(2) ?
Zr K1 7_565 3.9373(2) ?
Zr K1 1_544 4.0823(2) ?
Zr K2 5_556 4.1180(2) ?
Zr K2 1_554 4.1364(3) ?
K1 F2 1_566 2.6214(6) y
K1 F4 2_565 2.6411(7) y
K1 F5 8_666 2.7079(8) y
K1 F1 7_566 2.7232(6) y
K1 F2 7_566 2.8115(6) y
K1 F7 3_556 2.8284(8) y
K1 F3 1_566 2.8805(7) y
K1 F7 5_566 2.9848(9) y
K1 F4 8_666 3.3629(9) ?
K1 Zr 7_566 3.9373(2) ?
K1 Zr 1_566 4.0823(2) ?
K1 K2 8_665 4.0997(3) ?
K2 F2 2 2.6365(6) y
K2 F1 5_556 2.6506(7) y
K2 F5 1_556 2.6517(7) y
K2 F4 2 2.6735(7) y
K2 F6 7_566 2.7822(7) y
K2 F1 . 2.8541(6) y
K2 F7 . 2.8774(9) y
K2 F7 5_556 3.0867(10) ?
K2 F3 1_556 3.1381(7) ?
K2 K2 5_556 3.7657(4) ?
K2 Zr 2 3.8740(2) ?
K2 K1 8_655 4.0997(3) ?
F1 K2 5_556 2.6506(7) ?
F1 K1 7_565 2.7232(6) ?
F2 K1 1_544 2.6214(6) ?
F2 K2 2_554 2.6365(6) ?
F2 K1 7_565 2.8115(6) ?
F3 Zr 5 2.1833(6) ?
F3 K1 1_544 2.8805(7) ?
F3 K2 1_554 3.1381(7) ?
F4 K1 2_564 2.6411(7) ?
F4 K2 2_554 2.6735(7) ?
F4 K1 8_654 3.3629(9) ?
F5 K2 1_554 2.6517(7) ?
F5 K1 8_654 2.7079(8) ?
F6 K2 7_565 2.7822(6) ?
F7 K1 3_546 2.8284(8) ?
F7 K1 5_566 2.9848(9) ?
F7 K2 5_556 3.0867(10) ?

loop_
_geom_hbond_atom_site_label_D
_geom_hbond_atom_site_label_H
_geom_hbond_atom_site_label_A
_geom_hbond_distance_DH
_geom_hbond_distance_HA
_geom_hbond_distance_DA
_geom_hbond_angle_DHA
F7 H1 F6 0.87(2) 1.52(2) 2.3865(10) 172(2)
